data_7222798
loop_
_publ_author_name
'Fleischer, T.'
'Hoppe, R.'

_publ_section_title
;
 Zur Rutilverwandschaft: Ueber neue Fluoride des Typs Li M(II) M(III) F6
 mit M(III) = Co,Ni und M(II) = Mg, Ca, Sr, Ba, Ni, Cu, Zn, Cd
;
_journal_name_full
;
Zeitschrift fuer Naturforschung, Teil B. Anorganische Chemie, Organische 
Chemie (33,1978-41,1986)
;
_journal_page_first 988
_journal_page_last 994
_journal_volume 37
_journal_year 1982
_chemical_formula_sum 'Co F6 Li Ni'
_chemical_name_systematic 'Li Ni (Co F6)'
_space_group_IT_number 136
_symmetry_space_group_name_Hall '-P 4n 2n'
_symmetry_space_group_name_H-M 'P 42/m n m'
_cell_angle_alpha 90
_cell_angle_beta 90
_cell_angle_gamma 90
_cell_formula_units_Z 2
_cell_length_a 4.6107
_cell_length_b 4.6107
_cell_length_c 9.0711
_cell_volume 192.838
_citation_journal_id_ASTM ZNBAD2
_cod_data_source_file Fleischer_ZNBAD2_1982_136.cif
_cod_data_source_block Co1F6Li1Ni1
_cod_original_cell_volume 192.8385
_cod_original_formula_sum 'Co1 F6 Li1 Ni1'
_cod_database_code 7222798

loop_
_symmetry_equiv_pos_as_xyz
x,y,z
-y+1/2,x+1/2,z+1/2
-x,-y,z
y+1/2,-x+1/2,z+1/2
x+1/2,-y+1/2,-z+1/2
y,x,-z
-x+1/2,y+1/2,-z+1/2
-y,-x,-z
-x,-y,-z
y-1/2,-x-1/2,-z-1/2
x,y,-z
-y-1/2,x-1/2,-z-1/2
-x-1/2,y-1/2,z-1/2
-y,-x,z
x-1/2,-y-1/2,z-1/2
y,x,z

loop_
_atom_site_label
_atom_site_type_symbol
_atom_site_fract_x
_atom_site_fract_y
_atom_site_fract_z
_atom_site_occupancy
_atom_site_U_iso_or_equiv
F1 F-1 0.296 0.296 0 1 0.0
Co1 Co+3 0 0 0 1 0.0
F2 F-1 0.308 0.308 0.339 1 0.0
Li1 Li+1 0 0 0.334 0.5 0.0
Ni1 Ni+2 0 0 0.334 0.5 0.0
